data_1515381
loop_
_publ_author_name
'Gardner, Benedict M.'
'Cleaves, Peter A.'
'Kefalidis, Christos E.'
'Fang, Jian'
'Maron, Laurent'
'Lewis, William'
'Blake, Alexander J.'
'Liddle, Stephen T.'

_publ_section_title
;
 The role of 5f-orbital participation in unexpected inversion of the
 \s-bond metathesis reactivity trend of triamidoamine thorium(iv) and
 uranium(iv) alkyls
;
_journal_issue 6
_journal_name_full 'Chemical Science'
_journal_page_first 2489
_journal_paper_doi 10.1039/c4sc00182f
_journal_volume 5
_journal_year 2014
_chemical_formula_moiety 'C33 H74 N4 Si3 Th'
_chemical_formula_sum 'C33 H74 N4 Si3 Th'
_chemical_formula_weight 843.27
_space_group_IT_number 14
_symmetry_cell_setting monoclinic
_symmetry_space_group_name_Hall '-P 2yn'
_symmetry_space_group_name_H-M 'P 1 21/n 1'
_atom_sites_solution_hydrogens 'geom, Me from difmap'
_atom_sites_solution_primary direct
_atom_sites_solution_secondary difmap
_audit_creation_method
;
CrysAlisPro, Oxford Diffraction Ltd.,
Version 1.171.35.19 (release 27-10-2011 CrysAlis171 .NET)
(compiled Oct 27 2011,15:02:11)
;
_cell_angle_alpha 90.00
_cell_angle_beta 92.5386(19)
_cell_angle_gamma 90.00
_cell_formula_units_Z 4
_cell_length_a 9.44392(19)
_cell_length_b 22.3863(4)
_cell_length_c 18.8042(5)
_cell_measurement_reflns_used 10909
_cell_measurement_temperature 120(2)
_cell_measurement_theta_max 74.5250
_cell_measurement_theta_min 4.5550
_cell_volume 3971.58(15)
_computing_cell_refinement
;
CrysAlisPro, Agilent Technologies,
Version 1.171.36.28 (release 01-02-2013 CrysAlis171 .NET)
(compiled Feb  1 2013,16:14:44)
;
_computing_data_collection
;
CrysAlisPro, Agilent Technologies,
Version 1.171.36.28 (release 01-02-2013 CrysAlis171 .NET)
(compiled Feb  1 2013,16:14:44)
;
_computing_data_reduction
;
CrysAlisPro, Agilent Technologies,
Version 1.171.36.28 (release 01-02-2013 CrysAlis171 .NET)
(compiled Feb  1 2013,16:14:44)
;
_computing_molecular_graphics 'SHELXTL (Sheldrick, 2008)'
_computing_publication_material 'enCIFer(Allen et al.,2004);PLATON(Spek,2003)'
_computing_structure_refinement 'SHELXL97 (Sheldrick, 2008)'
_computing_structure_solution 'SHELXS97 (Sheldrick, 2008)'
_diffrn_ambient_temperature 120(2)
_diffrn_detector_area_resol_mean 10.3613
_diffrn_measured_fraction_theta_full 0.999
_diffrn_measured_fraction_theta_max 0.970
_diffrn_measurement_device_type 'SuperNova, Single source at offset, Atlas'
_diffrn_measurement_method '\w scans'
_diffrn_radiation_monochromator mirror
_diffrn_radiation_source 'SuperNova (Cu) X-ray Source'
_diffrn_radiation_type 'Cu K\a'
_diffrn_radiation_wavelength 1.5418
_diffrn_reflns_av_R_equivalents 0.0273
_diffrn_reflns_av_sigmaI/netI 0.0288
_diffrn_reflns_limit_h_max 11
_diffrn_reflns_limit_h_min -11
_diffrn_reflns_limit_k_max 27
_diffrn_reflns_limit_k_min -19
_diffrn_reflns_limit_l_max 22
_diffrn_reflns_limit_l_min -22
_diffrn_reflns_number 18085
_diffrn_reflns_theta_full 67.50
_diffrn_reflns_theta_max 74.54
_diffrn_reflns_theta_min 3.95
_diffrn_standards_decay_% 0
_diffrn_standards_number 0
_exptl_absorpt_coefficient_mu 13.155
_exptl_absorpt_correction_T_max 0.325
_exptl_absorpt_correction_T_min 0.090
_exptl_absorpt_correction_type gaussian
_exptl_absorpt_process_details
;
CrysAlisPro, Agilent Technologies, Version 1.171.36.28
(release 01-02-2013 CrysAlis171 .NET) (compiled 
Feb 01 2013,16:14:44).
Numerical absorption correction based on gaussian integration
over a multifaceted crystal model.
;
_exptl_crystal_colour colourless
_exptl_crystal_density_diffrn 1.410
_exptl_crystal_density_method 'not measured'
_exptl_crystal_description block
_exptl_crystal_F_000 1728
_exptl_crystal_size_max 0.3025
_exptl_crystal_size_mid 0.2319
_exptl_crystal_size_min 0.2015
_refine_diff_density_max 1.448
_refine_diff_density_min -1.300
_refine_diff_density_rms 0.112
_refine_ls_extinction_method none
_refine_ls_goodness_of_fit_ref 1.176
_refine_ls_hydrogen_treatment constr
_refine_ls_matrix_type full
_refine_ls_number_parameters 387
_refine_ls_number_reflns 7883
_refine_ls_number_restraints 0
_refine_ls_restrained_S_all 1.176
_refine_ls_R_factor_all 0.0294
_refine_ls_R_factor_gt 0.0279
_refine_ls_shift/su_max 0.003
_refine_ls_shift/su_mean 0.000
_refine_ls_structure_factor_coef Fsqd
_refine_ls_weighting_details 'calc w=1/[\s^2^(Fo^2^)+(0.0327P)^2^+3.2473P] where P=(Fo^2^+2Fc^2^)/3'
_refine_ls_weighting_scheme calc
_refine_ls_wR_factor_gt 0.0679
_refine_ls_wR_factor_ref 0.0686
_reflns_number_gt 7559
_reflns_number_total 7883
_reflns_threshold_expression I>2\s(I)
_cod_data_source_file c4sc00182f2.cif
_cod_data_source_block 3b
_cod_depositor_comments
;
The following automatic conversions were performed:

'_symmetry_cell_setting' value 'Monoclinic' changed to 'monoclinic'
according to
/usr/data/users/saulius/crontab/automatic-downloads/rss-feeds/RSC/lib/dictionaries/cif_core.dic
dictionary named 'cif_core.dic' version 2.4.2 from 2011-04-26.

Automatic conversion script
Id: cif_fix_values 2281 2013-09-26 08:29:07Z andrius 

 Adding full bibliography for 1515379--1515382.cif.
;
_cod_original_cell_volume 3971.57(15)
_cod_original_sg_symbol_H-M 'P 2(1)/n'
_cod_database_code 1515381

loop_
_symmetry_equiv_pos_as_xyz
'x, y, z'
'-x+1/2, y+1/2, -z+1/2'
'-x, -y, -z'
'x-1/2, -y-1/2, z-1/2'

loop_
_atom_site_label
_atom_site_type_symbol
_atom_site_fract_x
_atom_site_fract_y
_atom_site_fract_z
_atom_site_U_iso_or_equiv
_atom_site_adp_type
_atom_site_occupancy
_atom_site_symmetry_multiplicity
_atom_site_calc_flag
_atom_site_refinement_flags
Th1 Th 0.791422(10) 0.715389(4) 0.557347(5) 0.01677(5) Uani 1 1 d .
N1 N 0.8873(3) 0.66591(13) 0.65590(16) 0.0224(6) Uani 1 1 d .
Si1 Si 0.77777(10) 0.62968(4) 0.71447(5) 0.02013(17) Uani 1 1 d .
C1 C 0.5916(4) 0.63831(17) 0.6740(2) 0.0273(7) Uani 1 1 d .
H1 H 0.5825 0.6063 0.6385 0.033 Uiso 1 1 calc R
C2 C 0.5730(4) 0.69647(18) 0.6304(2) 0.0315(8) Uani 1 1 d .
H2A H 0.5596 0.7298 0.6623 0.038 Uiso 1 1 calc R
H2B H 0.4895 0.6933 0.5987 0.038 Uiso 1 1 calc R
C3 C 0.4734(4) 0.62603(19) 0.7252(2) 0.0334(8) Uani 1 1 d .
H3A H 0.4913 0.5888 0.7492 0.050 Uiso 1 1 calc R
H3B H 0.3840 0.6240 0.6989 0.050 Uiso 1 1 calc R
H3C H 0.4707 0.6577 0.7596 0.050 Uiso 1 1 calc R
C4 C 0.8164(4) 0.54651(16) 0.7224(2) 0.0277(7) Uani 1 1 d .
H4 H 0.7393 0.5291 0.7488 0.033 Uiso 1 1 calc R
C5 C 0.8125(5) 0.51550(19) 0.6495(2) 0.0388(9) Uani 1 1 d .
H5A H 0.7203 0.5203 0.6267 0.058 Uiso 1 1 calc R
H5B H 0.8324 0.4737 0.6558 0.058 Uiso 1 1 calc R
H5C H 0.8825 0.5331 0.6204 0.058 Uiso 1 1 calc R
C6 C 0.9555(5) 0.53053(19) 0.7641(2) 0.0377(9) Uani 1 1 d .
H6A H 1.0347 0.5434 0.7377 0.057 Uiso 1 1 calc R
H6B H 0.9604 0.4881 0.7710 0.057 Uiso 1 1 calc R
H6C H 0.9581 0.5502 0.8095 0.057 Uiso 1 1 calc R
C7 C 0.8035(4) 0.66192(18) 0.8074(2) 0.0301(8) Uani 1 1 d .
H7 H 0.9057 0.6614 0.8192 0.036 Uiso 1 1 calc R
C8 C 0.7326(5) 0.6265(2) 0.8662(2) 0.0343(8) Uani 1 1 d .
H8A H 0.6315 0.6296 0.8596 0.051 Uiso 1 1 calc R
H8B H 0.7619 0.6425 0.9119 0.051 Uiso 1 1 calc R
H8C H 0.7601 0.5853 0.8637 0.051 Uiso 1 1 calc R
C9 C 0.7568(8) 0.7272(2) 0.8101(3) 0.0550(14) Uani 1 1 d .
H9A H 0.8131 0.7506 0.7792 0.082 Uiso 1 1 calc R
H9B H 0.7692 0.7419 0.8579 0.082 Uiso 1 1 calc R
H9C H 0.6587 0.7302 0.7947 0.082 Uiso 1 1 calc R
C10 C 1.0403(4) 0.66042(18) 0.6709(2) 0.0283(8) Uani 1 1 d .
H10A H 1.0723 0.6214 0.6559 0.034 Uiso 1 1 calc R
H10B H 1.0609 0.6640 0.7218 0.034 Uiso 1 1 calc R
C11 C 1.1188(4) 0.70885(17) 0.6319(2) 0.0269(7) Uani 1 1 d .
H11A H 1.1050 0.7470 0.6551 0.032 Uiso 1 1 calc R
H11B H 1.2195 0.7001 0.6341 0.032 Uiso 1 1 calc R
N2 N 0.8860(3) 0.81179(12) 0.55423(16) 0.0222(6) Uani 1 1 d .
Si2 Si 0.77822(9) 0.87446(4) 0.55259(5) 0.02027(18) Uani 1 1 d .
C12 C 0.5911(4) 0.84228(16) 0.5480(2) 0.0256(7) Uani 1 1 d .
H12 H 0.5907 0.8108 0.5842 0.031 Uiso 1 1 calc R
C13 C 0.5515(4) 0.81173(19) 0.4776(2) 0.0345(8) Uani 1 1 d .
H13A H 0.5222 0.8412 0.4429 0.052 Uiso 1 1 calc R
H13B H 0.4752 0.7842 0.4841 0.052 Uiso 1 1 calc R
H13C H 0.6321 0.7904 0.4612 0.052 Uiso 1 1 calc R
C14 C 0.4733(4) 0.88586(18) 0.5666(2) 0.0331(8) Uani 1 1 d .
H14A H 0.4945 0.9028 0.6128 0.050 Uiso 1 1 calc R
H14B H 0.3846 0.8649 0.5670 0.050 Uiso 1 1 calc R
H14C H 0.4669 0.9172 0.5318 0.050 Uiso 1 1 calc R
C15 C 0.8177(4) 0.92535(17) 0.4751(2) 0.0298(8) Uani 1 1 d .
H15 H 0.9145 0.9399 0.4849 0.036 Uiso 1 1 calc R
C16 C 0.8199(6) 0.8945(2) 0.4027(2) 0.0424(10) Uani 1 1 d .
H16A H 0.8789 0.8596 0.4064 0.064 Uiso 1 1 calc R
H16B H 0.8569 0.9215 0.3684 0.064 Uiso 1 1 calc R
H16C H 0.7253 0.8830 0.3877 0.064 Uiso 1 1 calc R
C17 C 0.7248(6) 0.9813(2) 0.4701(3) 0.0426(11) Uani 1 1 d .
H17A H 0.6285 0.9700 0.4583 0.064 Uiso 1 1 calc R
H17B H 0.7583 1.0073 0.4338 0.064 Uiso 1 1 calc R
H17C H 0.7292 1.0017 0.5150 0.064 Uiso 1 1 calc R
C18 C 0.7976(4) 0.92131(17) 0.6363(2) 0.0296(8) Uani 1 1 d .
H18 H 0.7219 0.9513 0.6340 0.036 Uiso 1 1 calc R
C19 C 0.9395(5) 0.9549(2) 0.6439(3) 0.0457(11) Uani 1 1 d .
H19A H 1.0160 0.9267 0.6465 0.068 Uiso 1 1 calc R
H19B H 0.9416 0.9785 0.6866 0.068 Uiso 1 1 calc R
H19C H 0.9494 0.9805 0.6035 0.068 Uiso 1 1 calc R
C20 C 0.7762(6) 0.8828(2) 0.7020(2) 0.0435(11) Uani 1 1 d .
H20A H 0.6847 0.8641 0.6981 0.065 Uiso 1 1 calc R
H20B H 0.7821 0.9075 0.7438 0.065 Uiso 1 1 calc R
H20C H 0.8484 0.8526 0.7055 0.065 Uiso 1 1 calc R
C21 C 1.0392(4) 0.82275(16) 0.5523(2) 0.0273(7) Uani 1 1 d .
H21A H 1.0772 0.8313 0.6000 0.033 Uiso 1 1 calc R
H21B H 1.0561 0.8573 0.5227 0.033 Uiso 1 1 calc R
C22 C 1.1140(4) 0.76856(16) 0.5228(2) 0.0251(7) Uani 1 1 d .
H22A H 1.0940 0.7661 0.4719 0.030 Uiso 1 1 calc R
H22B H 1.2156 0.7731 0.5309 0.030 Uiso 1 1 calc R
N3 N 0.8643(3) 0.66028(13) 0.45984(16) 0.0229(6) Uani 1 1 d .
Si3 Si 0.74898(10) 0.62967(4) 0.39535(5) 0.02222(18) Uani 1 1 d .
C23 C 0.5661(4) 0.63696(18) 0.4331(2) 0.0283(7) Uani 1 1 d .
H23 H 0.5628 0.6758 0.4569 0.034 Uiso 1 1 calc R
C24 C 0.5359(5) 0.5895(2) 0.4889(2) 0.0395(9) Uani 1 1 d .
H24A H 0.5193 0.5517 0.4658 0.059 Uiso 1 1 calc R
H24B H 0.4536 0.6008 0.5139 0.059 Uiso 1 1 calc R
H24C H 0.6159 0.5862 0.5220 0.059 Uiso 1 1 calc R
C25 C 0.4440(5) 0.6357(2) 0.3770(3) 0.0430(10) Uani 1 1 d .
H25A H 0.4544 0.6681 0.3442 0.064 Uiso 1 1 calc R
H25B H 0.3556 0.6396 0.3999 0.064 Uiso 1 1 calc R
H25C H 0.4453 0.5985 0.3516 0.064 Uiso 1 1 calc R
C26 C 0.7505(5) 0.67180(19) 0.3075(2) 0.0342(9) Uani 1 1 d .
H26 H 0.6663 0.6592 0.2791 0.041 Uiso 1 1 calc R
C27 C 0.7374(6) 0.7392(2) 0.3196(2) 0.0465(12) Uani 1 1 d .
H27A H 0.6496 0.7476 0.3414 0.070 Uiso 1 1 calc R
H27B H 0.7394 0.7595 0.2747 0.070 Uiso 1 1 calc R
H27C H 0.8151 0.7526 0.3501 0.070 Uiso 1 1 calc R
C28 C 0.8799(6) 0.6584(2) 0.2633(3) 0.0486(12) Uani 1 1 d .
H28A H 0.9651 0.6675 0.2910 0.073 Uiso 1 1 calc R
H28B H 0.8755 0.6825 0.2210 0.073 Uiso 1 1 calc R
H28C H 0.8798 0.6169 0.2504 0.073 Uiso 1 1 calc R
C29 C 0.7961(4) 0.54945(16) 0.3756(2) 0.0310(8) Uani 1 1 d .
H29 H 0.8859 0.5513 0.3515 0.037 Uiso 1 1 calc R
C30 C 0.6907(5) 0.5188(2) 0.3228(3) 0.0508(13) Uani 1 1 d .
H30A H 0.6013 0.5140 0.3445 0.076 Uiso 1 1 calc R
H30B H 0.7269 0.4803 0.3102 0.076 Uiso 1 1 calc R
H30C H 0.6781 0.5429 0.2808 0.076 Uiso 1 1 calc R
C31 C 0.8257(6) 0.5107(2) 0.4412(3) 0.0465(11) Uani 1 1 d .
H31A H 0.8873 0.5318 0.4746 0.070 Uiso 1 1 calc R
H31B H 0.8703 0.4742 0.4275 0.070 Uiso 1 1 calc R
H31C H 0.7381 0.5018 0.4630 0.070 Uiso 1 1 calc R
C32 C 1.0162(4) 0.65482(18) 0.4467(2) 0.0306(8) Uani 1 1 d .
H32A H 1.0432 0.6859 0.4141 0.037 Uiso 1 1 calc R
H32B H 1.0338 0.6165 0.4246 0.037 Uiso 1 1 calc R
C33 C 1.1061(4) 0.65990(17) 0.5151(2) 0.0293(8) Uani 1 1 d .
H33A H 1.0942 0.6242 0.5435 0.035 Uiso 1 1 calc R
H33B H 1.2052 0.6626 0.5039 0.035 Uiso 1 1 calc R
N4 N 1.0674(3) 0.71271(12) 0.55704(16) 0.0205(6) Uani 1 1 d .

loop_
_atom_site_aniso_label
_atom_site_aniso_U_11
_atom_site_aniso_U_22
_atom_site_aniso_U_33
_atom_site_aniso_U_23
_atom_site_aniso_U_13
_atom_site_aniso_U_12
Th1 0.01518(7) 0.01476(7) 0.02056(7) 0.00058(3) 0.00301(4) 0.00137(3)
N1 0.0173(13) 0.0247(14) 0.0251(14) 0.0033(11) 0.0016(11) -0.0009(11)
Si1 0.0191(4) 0.0194(4) 0.0222(4) 0.0023(3) 0.0039(3) 0.0005(3)
C1 0.0216(16) 0.0304(18) 0.0302(18) 0.0040(15) 0.0056(13) -0.0004(14)
C2 0.0300(19) 0.0296(19) 0.035(2) 0.0046(16) 0.0058(15) 0.0028(15)
C3 0.0223(18) 0.039(2) 0.040(2) 0.0109(17) 0.0063(15) -0.0045(15)
C4 0.0316(19) 0.0216(17) 0.0308(18) 0.0060(14) 0.0097(15) 0.0017(14)
C5 0.048(3) 0.0267(19) 0.042(2) -0.0028(17) 0.0069(19) 0.0029(18)
C6 0.036(2) 0.033(2) 0.045(2) 0.0133(18) 0.0071(17) 0.0110(17)
C7 0.034(2) 0.0336(19) 0.0226(17) -0.0017(15) 0.0033(14) -0.0064(16)
C8 0.037(2) 0.042(2) 0.0239(18) -0.0004(16) 0.0058(15) -0.0059(17)
C9 0.096(5) 0.031(2) 0.038(3) -0.0094(19) 0.015(3) -0.012(3)
C10 0.0216(17) 0.0327(19) 0.0304(18) 0.0109(15) -0.0001(13) 0.0017(14)
C11 0.0173(16) 0.0333(19) 0.0302(19) 0.0051(14) 0.0032(14) 0.0005(13)
N2 0.0186(14) 0.0161(13) 0.0322(15) 0.0006(11) 0.0028(11) 0.0010(10)
Si2 0.0217(4) 0.0164(4) 0.0228(4) -0.0002(3) 0.0025(3) 0.0029(3)
C12 0.0200(16) 0.0237(16) 0.0332(18) -0.0016(14) 0.0039(13) 0.0018(13)
C13 0.0282(19) 0.036(2) 0.039(2) -0.0045(17) -0.0027(16) 0.0036(16)
C14 0.0246(18) 0.0283(19) 0.047(2) -0.0021(17) 0.0067(16) 0.0078(15)
C15 0.0328(19) 0.0239(17) 0.033(2) 0.0047(15) 0.0093(15) 0.0063(15)
C16 0.056(3) 0.040(2) 0.033(2) 0.0045(18) 0.0166(19) 0.003(2)
C17 0.055(3) 0.030(2) 0.044(2) 0.0129(18) 0.017(2) 0.017(2)
C18 0.034(2) 0.0223(17) 0.0323(19) -0.0065(15) -0.0010(15) 0.0036(15)
C19 0.039(2) 0.040(2) 0.058(3) -0.025(2) -0.002(2) -0.0004(19)
C20 0.064(3) 0.040(2) 0.027(2) -0.0041(17) -0.0018(19) 0.009(2)
C21 0.0207(17) 0.0203(16) 0.041(2) 0.0021(15) 0.0043(14) -0.0001(13)
C22 0.0194(16) 0.0218(16) 0.0346(19) 0.0027(15) 0.0076(13) -0.0001(13)
N3 0.0226(14) 0.0220(14) 0.0246(14) -0.0049(11) 0.0050(11) 0.0016(11)
Si3 0.0250(4) 0.0189(4) 0.0228(4) -0.0029(3) 0.0028(3) 0.0028(3)
C23 0.0244(17) 0.0296(18) 0.0310(18) -0.0032(15) 0.0001(14) 0.0032(14)
C24 0.037(2) 0.042(2) 0.040(2) 0.0040(18) 0.0065(17) 0.0043(18)
C25 0.029(2) 0.058(3) 0.042(2) -0.005(2) -0.0030(17) 0.0071(19)
C26 0.046(2) 0.032(2) 0.0246(18) -0.0011(15) 0.0035(16) 0.0054(17)
C27 0.078(4) 0.030(2) 0.032(2) 0.0070(17) 0.008(2) 0.010(2)
C28 0.064(3) 0.051(3) 0.032(2) 0.001(2) 0.017(2) 0.005(2)
C29 0.0292(19) 0.0204(17) 0.043(2) -0.0084(15) 0.0015(16) 0.0011(14)
C30 0.042(3) 0.041(2) 0.070(3) -0.030(2) -0.001(2) -0.001(2)
C31 0.055(3) 0.026(2) 0.060(3) 0.004(2) 0.012(2) 0.0114(19)
C32 0.0261(18) 0.0307(19) 0.036(2) -0.0100(16) 0.0103(15) -0.0019(15)
C33 0.0238(17) 0.0238(17) 0.041(2) -0.0041(15) 0.0076(15) 0.0036(14)
N4 0.0174(13) 0.0182(14) 0.0263(15) 0.0023(10) 0.0045(11) 0.0037(10)

loop_
_atom_type_symbol
_atom_type_description
_atom_type_scat_dispersion_real
_atom_type_scat_dispersion_imag
_atom_type_scat_source
C C 0.0181 0.0091 'International Tables Vol C Tables 4.2.6.8 and 6.1.1.4'
H H 0.0000 0.0000 'International Tables Vol C Tables 4.2.6.8 and 6.1.1.4'
N N 0.0311 0.0180 'International Tables Vol C Tables 4.2.6.8 and 6.1.1.4'
Si Si 0.2541 0.3302 'International Tables Vol C Tables 4.2.6.8 and 6.1.1.4'
Th Th -4.1491 12.3296 'International Tables Vol C Tables 4.2.6.8 and 6.1.1.4'

loop_
_geom_angle_atom_site_label_1
_geom_angle_atom_site_label_2
_geom_angle_atom_site_label_3
_geom_angle
N1 Th1 N2 109.04(10)
N1 Th1 N3 104.93(10)
N2 Th1 N3 109.96(10)
N1 Th1 C2 77.71(12)
N2 Th1 C2 118.91(12)
N3 Th1 C2 127.19(12)
N1 Th1 N4 68.54(10)
N2 Th1 N4 68.77(9)
N3 Th1 N4 69.96(10)
C2 Th1 N4 145.64(11)
C10 N1 Si1 116.5(2)
C10 N1 Th1 122.9(2)
Si1 N1 Th1 120.47(15)
N1 Si1 C1 105.35(15)
N1 Si1 C7 110.46(16)
C1 Si1 C7 114.23(18)
N1 Si1 C4 112.81(16)
C1 Si1 C4 107.61(18)
C7 Si1 C4 106.50(18)
C3 C1 C2 114.6(3)
C3 C1 Si1 114.7(3)
C2 C1 Si1 112.4(3)
C3 C1 H1 104.6
C2 C1 H1 104.6
Si1 C1 H1 104.6
C1 C2 Th1 110.4(2)
C1 C2 H2A 109.6
Th1 C2 H2A 109.6
C1 C2 H2B 109.6
Th1 C2 H2B 109.6
H2A C2 H2B 108.1
C1 C3 H3A 109.5
C1 C3 H3B 109.5
H3A C3 H3B 109.5
C1 C3 H3C 109.5
H3A C3 H3C 109.5
H3B C3 H3C 109.5
C5 C4 C6 109.6(3)
C5 C4 Si1 112.1(3)
C6 C4 Si1 115.0(3)
C5 C4 H4 106.5
C6 C4 H4 106.5
Si1 C4 H4 106.5
C4 C5 H5A 109.5
C4 C5 H5B 109.5
H5A C5 H5B 109.5
C4 C5 H5C 109.5
H5A C5 H5C 109.5
H5B C5 H5C 109.5
C4 C6 H6A 109.5
C4 C6 H6B 109.5
H6A C6 H6B 109.5
C4 C6 H6C 109.5
H6A C6 H6C 109.5
H6B C6 H6C 109.5
C9 C7 C8 109.6(4)
C9 C7 Si1 111.6(3)
C8 C7 Si1 115.1(3)
C9 C7 H7 106.7
C8 C7 H7 106.7
Si1 C7 H7 106.7
C7 C8 H8A 109.5
C7 C8 H8B 109.5
H8A C8 H8B 109.5
C7 C8 H8C 109.5
H8A C8 H8C 109.5
H8B C8 H8C 109.5
C7 C9 H9A 109.5
C7 C9 H9B 109.5
H9A C9 H9B 109.5
C7 C9 H9C 109.5
H9A C9 H9C 109.5
H9B C9 H9C 109.5
N1 C10 C11 110.1(3)
N1 C10 H10A 109.6
C11 C10 H10A 109.6
N1 C10 H10B 109.6
C11 C10 H10B 109.6
H10A C10 H10B 108.1
N4 C11 C10 110.9(3)
N4 C11 H11A 109.5
C10 C11 H11A 109.5
N4 C11 H11B 109.5
C10 C11 H11B 109.5
H11A C11 H11B 108.0
C21 N2 Si2 116.3(2)
C21 N2 Th1 122.2(2)
Si2 N2 Th1 121.54(15)
N2 Si2 C18 113.50(16)
N2 Si2 C15 111.35(16)
C18 Si2 C15 106.89(19)
N2 Si2 C12 103.73(15)
C18 Si2 C12 107.60(18)
C15 Si2 C12 113.88(18)
C13 C12 C14 109.4(3)
C13 C12 Si2 113.6(3)
C14 C12 Si2 115.5(3)
C13 C12 H12 105.8
C14 C12 H12 105.8
Si2 C12 H12 105.8
C12 C13 H13A 109.5
C12 C13 H13B 109.5
H13A C13 H13B 109.5
C12 C13 H13C 109.5
H13A C13 H13C 109.5
H13B C13 H13C 109.5
C12 C14 H14A 109.5
C12 C14 H14B 109.5
H14A C14 H14B 109.5
C12 C14 H14C 109.5
H14A C14 H14C 109.5
H14B C14 H14C 109.5
C16 C15 C17 110.2(4)
C16 C15 Si2 115.1(3)
C17 C15 Si2 114.0(3)
C16 C15 H15 105.5
C17 C15 H15 105.5
Si2 C15 H15 105.5
C15 C16 H16A 109.5
C15 C16 H16B 109.5
H16A C16 H16B 109.5
C15 C16 H16C 109.5
H16A C16 H16C 109.5
H16B C16 H16C 109.5
C15 C17 H17A 109.5
C15 C17 H17B 109.5
H17A C17 H17B 109.5
C15 C17 H17C 109.5
H17A C17 H17C 109.5
H17B C17 H17C 109.5
C20 C18 C19 110.2(4)
C20 C18 Si2 110.4(3)
C19 C18 Si2 113.6(3)
C20 C18 H18 107.4
C19 C18 H18 107.4
Si2 C18 H18 107.4
C18 C19 H19A 109.5
C18 C19 H19B 109.5
H19A C19 H19B 109.5
C18 C19 H19C 109.5
H19A C19 H19C 109.5
H19B C19 H19C 109.5
C18 C20 H20A 109.5
C18 C20 H20B 109.5
H20A C20 H20B 109.5
C18 C20 H20C 109.5
H20A C20 H20C 109.5
H20B C20 H20C 109.5
N2 C21 C22 110.5(3)
N2 C21 H21A 109.6
C22 C21 H21A 109.6
N2 C21 H21B 109.6
C22 C21 H21B 109.6
H21A C21 H21B 108.1
N4 C22 C21 111.3(3)
N4 C22 H22A 109.4
C21 C22 H22A 109.4
N4 C22 H22B 109.4
C21 C22 H22B 109.4
H22A C22 H22B 108.0
C32 N3 Si3 115.9(2)
C32 N3 Th1 119.8(2)
Si3 N3 Th1 124.00(15)
N3 Si3 C29 111.49(17)
N3 Si3 C26 112.48(18)
C29 Si3 C26 106.83(19)
N3 Si3 C23 104.91(16)
C29 Si3 C23 112.34(18)
C26 Si3 C23 108.86(19)
C25 C23 C24 107.6(4)
C25 C23 Si3 114.2(3)
C24 C23 Si3 113.3(3)
C25 C23 H23 107.1
C24 C23 H23 107.1
Si3 C23 H23 107.1
C23 C24 H24A 109.5
C23 C24 H24B 109.5
H24A C24 H24B 109.5
C23 C24 H24C 109.5
H24A C24 H24C 109.5
H24B C24 H24C 109.5
C23 C25 H25A 109.5
C23 C25 H25B 109.5
H25A C25 H25B 109.5
C23 C25 H25C 109.5
H25A C25 H25C 109.5
H25B C25 H25C 109.5
C27 C26 C28 110.1(4)
C27 C26 Si3 110.9(3)
C28 C26 Si3 114.2(3)
C27 C26 H26 107.1
C28 C26 H26 107.1
Si3 C26 H26 107.1
C26 C27 H27A 109.5
C26 C27 H27B 109.5
H27A C27 H27B 109.5
C26 C27 H27C 109.5
H27A C27 H27C 109.5
H27B C27 H27C 109.5
C26 C28 H28A 109.5
C26 C28 H28B 109.5
H28A C28 H28B 109.5
C26 C28 H28C 109.5
H28A C28 H28C 109.5
H28B C28 H28C 109.5
C31 C29 C30 111.1(4)
C31 C29 Si3 114.7(3)
C30 C29 Si3 113.5(3)
C31 C29 H29 105.5
C30 C29 H29 105.5
Si3 C29 H29 105.5
C29 C30 H30A 109.5
C29 C30 H30B 109.5
H30A C30 H30B 109.5
C29 C30 H30C 109.5
H30A C30 H30C 109.5
H30B C30 H30C 109.5
C29 C31 H31A 109.5
C29 C31 H31B 109.5
H31A C31 H31B 109.5
C29 C31 H31C 109.5
H31A C31 H31C 109.5
H31B C31 H31C 109.5
N3 C32 C33 111.5(3)
N3 C32 H32A 109.3
C33 C32 H32A 109.3
N3 C32 H32B 109.3
C33 C32 H32B 109.3
H32A C32 H32B 108.0
N4 C33 C32 111.8(3)
N4 C33 H33A 109.3
C32 C33 H33A 109.3
N4 C33 H33B 109.3
C32 C33 H33B 109.3
H33A C33 H33B 107.9
C11 N4 C33 112.6(3)
C11 N4 C22 111.9(3)
C33 N4 C22 111.0(3)
C11 N4 Th1 106.6(2)
C33 N4 Th1 106.9(2)
C22 N4 Th1 107.3(2)

loop_
_geom_bond_atom_site_label_1
_geom_bond_atom_site_label_2
_geom_bond_distance
Th1 N1 2.309(3)
Th1 N2 2.337(3)
Th1 N3 2.339(3)
Th1 C2 2.563(4)
Th1 N4 2.607(3)
N1 C10 1.465(4)
N1 Si1 1.744(3)
Si1 C1 1.894(4)
Si1 C7 1.897(4)
Si1 C4 1.902(4)
C1 C3 1.532(5)
C1 C2 1.545(5)
C1 H1 0.9800
C2 H2A 0.9700
C2 H2B 0.9700
C3 H3A 0.9600
C3 H3B 0.9600
C3 H3C 0.9600
C4 C5 1.536(6)
C4 C6 1.543(6)
C4 H4 0.9800
C5 H5A 0.9600
C5 H5B 0.9600
C5 H5C 0.9600
C6 H6A 0.9600
C6 H6B 0.9600
C6 H6C 0.9600
C7 C9 1.529(7)
C7 C8 1.537(5)
C7 H7 0.9800
C8 H8A 0.9600
C8 H8B 0.9600
C8 H8C 0.9600
C9 H9A 0.9600
C9 H9B 0.9600
C9 H9C 0.9600
C10 C11 1.520(5)
C10 H10A 0.9700
C10 H10B 0.9700
C11 N4 1.471(5)
C11 H11A 0.9700
C11 H11B 0.9700
N2 C21 1.469(4)
N2 Si2 1.733(3)
Si2 C18 1.893(4)
Si2 C15 1.900(4)
Si2 C12 1.907(4)
C12 C13 1.522(6)
C12 C14 1.532(5)
C12 H12 0.9800
C13 H13A 0.9600
C13 H13B 0.9600
C13 H13C 0.9600
C14 H14A 0.9600
C14 H14B 0.9600
C14 H14C 0.9600
C15 C16 1.528(6)
C15 C17 1.530(5)
C15 H15 0.9800
C16 H16A 0.9600
C16 H16B 0.9600
C16 H16C 0.9600
C17 H17A 0.9600
C17 H17B 0.9600
C17 H17C 0.9600
C18 C20 1.528(6)
C18 C19 1.538(6)
C18 H18 0.9800
C19 H19A 0.9600
C19 H19B 0.9600
C19 H19C 0.9600
C20 H20A 0.9600
C20 H20B 0.9600
C20 H20C 0.9600
C21 C22 1.521(5)
C21 H21A 0.9700
C21 H21B 0.9700
C22 N4 1.482(4)
C22 H22A 0.9700
C22 H22B 0.9700
N3 C32 1.472(5)
N3 Si3 1.734(3)
Si3 C29 1.891(4)
Si3 C26 1.902(4)
Si3 C23 1.903(4)
C23 C25 1.528(6)
C23 C24 1.528(6)
C23 H23 0.9800
C24 H24A 0.9600
C24 H24B 0.9600
C24 H24C 0.9600
C25 H25A 0.9600
C25 H25B 0.9600
C25 H25C 0.9600
C26 C27 1.531(6)
C26 C28 1.537(6)
C26 H26 0.9800
C27 H27A 0.9600
C27 H27B 0.9600
C27 H27C 0.9600
C28 H28A 0.9600
C28 H28B 0.9600
C28 H28C 0.9600
C29 C31 1.523(6)
C29 C30 1.536(6)
C29 H29 0.9800
C30 H30A 0.9600
C30 H30B 0.9600
C30 H30C 0.9600
C31 H31A 0.9600
C31 H31B 0.9600
C31 H31C 0.9600
C32 C33 1.514(6)
C32 H32A 0.9700
C32 H32B 0.9700
C33 N4 1.476(5)
C33 H33A 0.9700
C33 H33B 0.9700

loop_
_geom_torsion_atom_site_label_1
_geom_torsion_atom_site_label_2
_geom_torsion_atom_site_label_3
_geom_torsion_atom_site_label_4
_geom_torsion
N2 Th1 N1 C10 -53.7(3)
N3 Th1 N1 C10 64.1(3)
C2 Th1 N1 C10 -170.3(3)
N4 Th1 N1 C10 3.1(3)
N2 Th1 N1 Si1 129.46(17)
N3 Th1 N1 Si1 -112.78(17)
C2 Th1 N1 Si1 12.83(18)
N4 Th1 N1 Si1 -173.7(2)
C10 N1 Si1 C1 -173.7(3)
Th1 N1 Si1 C1 3.4(2)
C10 N1 Si1 C7 62.5(3)
Th1 N1 Si1 C7 -120.48(19)
C10 N1 Si1 C4 -56.6(3)
Th1 N1 Si1 C4 120.46(19)
N1 Si1 C1 C3 -163.4(3)
C7 Si1 C1 C3 -42.0(3)
C4 Si1 C1 C3 76.0(3)
N1 Si1 C1 C2 -30.1(3)
C7 Si1 C1 C2 91.3(3)
C4 Si1 C1 C2 -150.7(3)
C3 C1 C2 Th1 174.2(3)
Si1 C1 C2 Th1 40.9(3)
N1 Th1 C2 C1 -30.7(3)
N2 Th1 C2 C1 -135.8(2)
N3 Th1 C2 C1 68.8(3)
N4 Th1 C2 C1 -41.5(4)
N1 Si1 C4 C5 -53.5(3)
C1 Si1 C4 C5 62.2(3)
C7 Si1 C4 C5 -174.9(3)
N1 Si1 C4 C6 72.5(3)
C1 Si1 C4 C6 -171.7(3)
C7 Si1 C4 C6 -48.8(3)
N1 Si1 C7 C9 64.7(4)
C1 Si1 C7 C9 -53.9(4)
C4 Si1 C7 C9 -172.5(3)
N1 Si1 C7 C8 -169.7(3)
C1 Si1 C7 C8 71.8(4)
C4 Si1 C7 C8 -46.9(4)
Si1 N1 C10 C11 -161.8(3)
Th1 N1 C10 C11 21.2(4)
N1 C10 C11 N4 -47.4(4)
N1 Th1 N2 C21 57.9(3)
N3 Th1 N2 C21 -56.7(3)
C2 Th1 N2 C21 144.0(3)
N4 Th1 N2 C21 1.2(3)
N1 Th1 N2 Si2 -123.21(18)
N3 Th1 N2 Si2 122.26(18)
C2 Th1 N2 Si2 -37.0(2)
N4 Th1 N2 Si2 -179.9(2)
C21 N2 Si2 C18 -68.0(3)
Th1 N2 Si2 C18 113.0(2)
C21 N2 Si2 C15 52.6(3)
Th1 N2 Si2 C15 -126.4(2)
C21 N2 Si2 C12 175.5(3)
Th1 N2 Si2 C12 -3.5(2)
N2 Si2 C12 C13 -68.8(3)
C18 Si2 C12 C13 170.7(3)
C15 Si2 C12 C13 52.4(3)
N2 Si2 C12 C14 163.6(3)
C18 Si2 C12 C14 43.1(3)
C15 Si2 C12 C14 -75.2(3)
N2 Si2 C15 C16 50.6(4)
C18 Si2 C15 C16 175.1(3)
C12 Si2 C15 C16 -66.3(4)
N2 Si2 C15 C17 179.3(3)
C18 Si2 C15 C17 -56.2(4)
C12 Si2 C15 C17 62.5(4)
N2 Si2 C18 C20 -53.5(4)
C15 Si2 C18 C20 -176.6(3)
C12 Si2 C18 C20 60.7(3)
N2 Si2 C18 C19 71.0(4)
C15 Si2 C18 C19 -52.2(4)
C12 Si2 C18 C19 -174.9(3)
Si2 N2 C21 C22 -155.9(3)
Th1 N2 C21 C22 23.1(4)
N2 C21 C22 N4 -47.4(4)
N1 Th1 N3 C32 -62.7(3)
N2 Th1 N3 C32 54.4(3)
C2 Th1 N3 C32 -148.4(3)
N4 Th1 N3 C32 -2.7(3)
N1 Th1 N3 Si3 123.26(18)
N2 Th1 N3 Si3 -119.61(18)
C2 Th1 N3 Si3 37.5(2)
N4 Th1 N3 Si3 -176.8(2)
C32 N3 Si3 C29 52.3(3)
Th1 N3 Si3 C29 -133.4(2)
C32 N3 Si3 C26 -67.6(3)
Th1 N3 Si3 C26 106.6(2)
C32 N3 Si3 C23 174.2(3)
Th1 N3 Si3 C23 -11.6(2)
N3 Si3 C23 C25 157.7(3)
C29 Si3 C23 C25 -81.0(4)
C26 Si3 C23 C25 37.1(4)
N3 Si3 C23 C24 -78.5(3)
C29 Si3 C23 C24 42.8(3)
C26 Si3 C23 C24 160.9(3)
N3 Si3 C26 C27 -48.1(4)
C29 Si3 C26 C27 -170.8(3)
C23 Si3 C26 C27 67.7(4)
N3 Si3 C26 C28 76.9(4)
C29 Si3 C26 C28 -45.7(4)
C23 Si3 C26 C28 -167.3(3)
N3 Si3 C29 C31 46.6(4)
C26 Si3 C29 C31 169.8(3)
C23 Si3 C29 C31 -70.9(4)
N3 Si3 C29 C30 175.8(3)
C26 Si3 C29 C30 -61.0(4)
C23 Si3 C29 C30 58.3(4)
Si3 N3 C32 C33 -157.8(3)
Th1 N3 C32 C33 27.7(4)
N3 C32 C33 N4 -49.8(4)
C10 C11 N4 C33 -68.7(4)
C10 C11 N4 C22 165.4(3)
C10 C11 N4 Th1 48.3(3)
C32 C33 N4 C11 161.9(3)
C32 C33 N4 C22 -71.7(4)
C32 C33 N4 Th1 45.1(3)
C21 C22 N4 C11 -69.8(4)
C21 C22 N4 C33 163.4(3)
C21 C22 N4 Th1 46.9(3)
N1 Th1 N4 C11 -27.3(2)
N2 Th1 N4 C11 94.6(2)
N3 Th1 N4 C11 -143.3(2)
C2 Th1 N4 C11 -15.9(3)
N1 Th1 N4 C33 93.4(2)
N2 Th1 N4 C33 -144.7(2)
N3 Th1 N4 C33 -22.6(2)
C2 Th1 N4 C33 104.8(3)
N1 Th1 N4 C22 -147.4(2)
N2 Th1 N4 C22 -25.5(2)
N3 Th1 N4 C22 96.6(2)
C2 Th1 N4 C22 -136.0(2)
